data_2237613
loop_
_publ_author_name
'Gopaul, Kaalin'
'Koorbanally, Neil Anthony'
'Shaikh, Mahidansha M.'
'Ramjugernath, Deresh'
'Su, Hong'

_publ_section_title
;
 3-(4-Nitrobenzyl)-4<i>H</i>-chromen-4-one
;
_journal_coeditor_code FJ2618
_journal_issue 4
_journal_name_full 'Acta Crystallographica Section E'
_journal_page_first o513
_journal_paper_doi 10.1107/S1600536813006119
_journal_volume 69
_journal_year 2013
_chemical_formula_iupac 'C16 H11 N O4'
_chemical_formula_moiety 'C16 H11 N O4'
_chemical_formula_sum 'C16 H11 N O4'
_chemical_formula_weight 281.26
_chemical_name_systematic
;
3-(4-Nitrobenzyl)-4<i>H</i>-chromen-4-one
;
_space_group_IT_number 14
_symmetry_cell_setting monoclinic
_symmetry_space_group_name_Hall '-P 2yn'
_symmetry_space_group_name_H-M 'P 1 21/n 1'
_atom_sites_solution_hydrogens geom
_atom_sites_solution_primary direct
_atom_sites_solution_secondary difmap
_audit_creation_method SHELXL-97
_cell_angle_alpha 90.00
_cell_angle_beta 92.845(4)
_cell_angle_gamma 90.00
_cell_formula_units_Z 4
_cell_length_a 4.9246(9)
_cell_length_b 10.0160(19)
_cell_length_c 25.907(5)
_cell_measurement_reflns_used 3303
_cell_measurement_temperature 173(2)
_cell_measurement_theta_max 27.42
_cell_measurement_theta_min 1.57
_cell_volume 1276.3(4)
_computing_cell_refinement 'SAINT (Bruker, 2006)'
_computing_data_collection 'APEX2 (Bruker, 2006)'
_computing_data_reduction 'SAINT (Bruker, 2006)'
_computing_molecular_graphics 'ORTEP-3 for Windows (Farrugia, 2012)'
_computing_publication_material 'SHELXL97 (Sheldrick, 2008)'
_computing_structure_refinement 'SHELXL97 (Sheldrick, 2008)'
_computing_structure_solution 'SHELXS97 (Sheldrick, 2008)'
_diffrn_ambient_temperature 173(2)
_diffrn_measured_fraction_theta_full 0.988
_diffrn_measured_fraction_theta_max 0.988
_diffrn_measurement_device_type 'Bruker Kappa DUO APEXII'
_diffrn_measurement_method '0.5\% \f scans and \w scans'
_diffrn_radiation_monochromator graphite
_diffrn_radiation_source 'fine-focus sealed tube'
_diffrn_radiation_type MoK\a
_diffrn_radiation_wavelength 0.71073
_diffrn_reflns_av_R_equivalents 0.0634
_diffrn_reflns_av_sigmaI/netI 0.0268
_diffrn_reflns_limit_h_max 6
_diffrn_reflns_limit_h_min -6
_diffrn_reflns_limit_k_max 12
_diffrn_reflns_limit_k_min 0
_diffrn_reflns_limit_l_max 33
_diffrn_reflns_limit_l_min 0
_diffrn_reflns_number 87638
_diffrn_reflns_theta_full 27.42
_diffrn_reflns_theta_max 27.42
_diffrn_reflns_theta_min 1.57
_diffrn_standards_decay_% 0
_diffrn_standards_interval_count 0
_diffrn_standards_interval_time 0
_diffrn_standards_number 0
_exptl_absorpt_coefficient_mu 0.107
_exptl_absorpt_correction_T_max 0.9915
_exptl_absorpt_correction_T_min 0.9636
_exptl_absorpt_correction_type multi-scan
_exptl_absorpt_process_details '(TWINABS; Sheldrick, 1997)'
_exptl_crystal_colour colourless
_exptl_crystal_density_diffrn 1.464
_exptl_crystal_density_method 'not measured'
_exptl_crystal_description needle
_exptl_crystal_F_000 584
_exptl_crystal_size_max 0.35
_exptl_crystal_size_mid 0.09
_exptl_crystal_size_min 0.08
_refine_diff_density_max 0.253
_refine_diff_density_min -0.228
_refine_ls_extinction_method none
_refine_ls_goodness_of_fit_ref 1.085
_refine_ls_hydrogen_treatment constr
_refine_ls_matrix_type full
_refine_ls_number_parameters 191
_refine_ls_number_reflns 3303
_refine_ls_number_restraints 0
_refine_ls_restrained_S_all 1.085
_refine_ls_R_factor_all 0.0585
_refine_ls_R_factor_gt 0.0504
_refine_ls_shift/su_max 0.000
_refine_ls_shift/su_mean 0.000
_refine_ls_structure_factor_coef Fsqd
_refine_ls_weighting_details 'calc w=1/[\s^2^(Fo^2^)+(0.0779P)^2^+0.7278P] where P=(Fo^2^+2Fc^2^)/3'
_refine_ls_weighting_scheme calc
_refine_ls_wR_factor_gt 0.1483
_refine_ls_wR_factor_ref 0.1538
_reflns_number_gt 2887
_reflns_number_total 3303
_reflns_threshold_expression I>2sigma(I)
_cod_data_source_file fj2618.cif
_cod_data_source_block I
_cod_original_sg_symbol_H-M 'P 21/n'
_cod_database_code 2237613
_cod_database_fobs_code 2237613

loop_
_symmetry_equiv_pos_as_xyz
'x, y, z'
'-x+1/2, y+1/2, -z+1/2'
'-x, -y, -z'
'x-1/2, -y-1/2, z-1/2'

loop_
_atom_site_type_symbol
_atom_site_label
_atom_site_fract_x
_atom_site_fract_y
_atom_site_fract_z
_atom_site_U_iso_or_equiv
_atom_site_adp_type
_atom_site_calc_flag
_atom_site_refinement_flags
_atom_site_occupancy
_atom_site_symmetry_multiplicity
O O1 0.9485(3) 0.30392(15) 0.16095(6) 0.0339(4) Uani d . 1 1
O O2 0.3498(3) 0.50967(15) 0.23136(6) 0.0355(4) Uani d . 1 1
O O3 0.8175(4) 0.63590(18) 0.49727(6) 0.0449(4) Uani d . 1 1
O O4 1.1513(4) 0.7098(2) 0.45470(7) 0.0522(5) Uani d . 1 1
N N1 0.9499(4) 0.63878(18) 0.45839(7) 0.0328(4) Uani d . 1 1
C C1 0.8059(4) 0.4022(2) 0.13399(8) 0.0282(4) Uani d . 1 1
C C2 0.8774(5) 0.2756(2) 0.20963(8) 0.0323(4) Uani d . 1 1
H H2 0.9747 0.2063 0.2275 0.039 Uiso calc R 1 1
C C3 0.6800(4) 0.33749(19) 0.23490(7) 0.0281(4) Uani d . 1 1
C C4 0.5276(4) 0.44552(19) 0.20968(7) 0.0264(4) Uani d . 1 1
C C5 0.5991(4) 0.47384(19) 0.15623(7) 0.0260(4) Uani d . 1 1
C C6 0.4653(5) 0.5734(2) 0.12658(8) 0.0333(5) Uani d . 1 1
H H6 0.3235 0.6233 0.1410 0.040 Uiso calc R 1 1
C C7 0.5368(5) 0.6000(2) 0.07681(9) 0.0383(5) Uani d . 1 1
H H7 0.4457 0.6681 0.0572 0.046 Uiso calc R 1 1
C C8 0.7441(5) 0.5262(3) 0.05552(8) 0.0402(5) Uani d . 1 1
H H8 0.7927 0.5445 0.0212 0.048 Uiso calc R 1 1
C C9 0.8801(5) 0.4268(2) 0.08354(8) 0.0364(5) Uani d . 1 1
H H9 1.0205 0.3767 0.0688 0.044 Uiso calc R 1 1
C C10 0.6125(5) 0.2953(2) 0.28877(8) 0.0343(5) Uani d . 1 1
H H10A 0.6971 0.2072 0.2960 0.041 Uiso calc R 1 1
H H10B 0.4131 0.2836 0.2895 0.041 Uiso calc R 1 1
C C11 0.7026(4) 0.39038(19) 0.33199(7) 0.0273(4) Uani d . 1 1
C C12 0.5763(5) 0.3825(2) 0.37937(8) 0.0347(5) Uani d . 1 1
H H12 0.4330 0.3203 0.3831 0.042 Uiso calc R 1 1
C C13 0.6553(5) 0.4630(2) 0.42049(8) 0.0341(5) Uani d . 1 1
H H13 0.5682 0.4569 0.4523 0.041 Uiso calc R 1 1
C C14 0.8652(4) 0.55301(19) 0.41435(7) 0.0273(4) Uani d . 1 1
C C15 0.9971(4) 0.5640(2) 0.36858(8) 0.0313(4) Uani d . 1 1
H H15 1.1411 0.6261 0.3653 0.038 Uiso calc R 1 1
C C16 0.9136(4) 0.4816(2) 0.32739(8) 0.0309(4) Uani d . 1 1
H H16 1.0018 0.4879 0.2957 0.037 Uiso calc R 1 1

loop_
_atom_site_aniso_label
_atom_site_aniso_U_11
_atom_site_aniso_U_22
_atom_site_aniso_U_33
_atom_site_aniso_U_12
_atom_site_aniso_U_13
_atom_site_aniso_U_23
O1 0.0369(8) 0.0348(7) 0.0303(7) 0.0077(7) 0.0045(6) -0.0026(6)
O2 0.0400(8) 0.0371(8) 0.0303(8) 0.0037(7) 0.0105(6) -0.0019(6)
O3 0.0529(10) 0.0535(10) 0.0290(8) -0.0090(8) 0.0089(7) -0.0110(7)
O4 0.0546(11) 0.0583(11) 0.0440(10) -0.0286(9) 0.0047(8) -0.0118(8)
N1 0.0365(9) 0.0334(9) 0.0284(9) -0.0030(8) 0.0001(7) -0.0015(7)
C1 0.0308(9) 0.0287(9) 0.0250(9) -0.0015(8) 0.0003(8) -0.0025(7)
C2 0.0409(11) 0.0274(9) 0.0282(10) 0.0017(9) -0.0023(9) -0.0006(8)
C3 0.0368(10) 0.0251(9) 0.0222(9) -0.0056(8) 0.0003(8) -0.0022(7)
C4 0.0315(9) 0.0242(8) 0.0237(9) -0.0051(8) 0.0034(8) -0.0030(7)
C5 0.0282(9) 0.0256(9) 0.0243(9) -0.0035(7) 0.0019(8) -0.0025(7)
C6 0.0362(10) 0.0321(10) 0.0316(10) 0.0035(9) 0.0018(9) 0.0024(8)
C7 0.0425(12) 0.0404(11) 0.0318(11) 0.0005(10) -0.0014(9) 0.0089(9)
C8 0.0433(12) 0.0524(13) 0.0251(10) -0.0064(11) 0.0037(9) 0.0058(9)
C9 0.0358(11) 0.0461(12) 0.0278(10) -0.0012(10) 0.0067(9) -0.0044(9)
C10 0.0513(13) 0.0276(9) 0.0239(10) -0.0063(9) 0.0009(9) 0.0014(8)
C11 0.0334(10) 0.0260(9) 0.0222(9) 0.0002(8) -0.0005(8) 0.0026(7)
C12 0.0384(11) 0.0375(11) 0.0286(10) -0.0126(9) 0.0042(9) 0.0005(8)
C13 0.0365(11) 0.0414(11) 0.0249(9) -0.0062(9) 0.0065(9) -0.0004(8)
C14 0.0290(9) 0.0290(9) 0.0238(9) 0.0007(8) -0.0001(7) -0.0001(7)
C15 0.0320(10) 0.0334(10) 0.0285(10) -0.0060(8) 0.0017(8) 0.0022(8)
C16 0.0337(10) 0.0340(10) 0.0253(9) -0.0029(9) 0.0054(8) 0.0017(8)

loop_
_atom_type_symbol
_atom_type_description
_atom_type_scat_dispersion_real
_atom_type_scat_dispersion_imag
_atom_type_scat_source
C C 0.0033 0.0016 'International Tables Vol C Tables 4.2.6.8 and 6.1.1.4'
H H 0.0000 0.0000 'International Tables Vol C Tables 4.2.6.8 and 6.1.1.4'
N N 0.0061 0.0033 'International Tables Vol C Tables 4.2.6.8 and 6.1.1.4'
O O 0.0106 0.0060 'International Tables Vol C Tables 4.2.6.8 and 6.1.1.4'

loop_
_geom_angle_atom_site_label_1
_geom_angle_atom_site_label_2
_geom_angle_atom_site_label_3
_geom_angle
C2 O1 C1 118.18(16)
O3 N1 O4 122.80(18)
O3 N1 C14 118.74(17)
O4 N1 C14 118.46(18)
O1 C1 C5 121.51(18)
O1 C1 C9 116.75(18)
C5 C1 C9 121.74(19)
C3 C2 O1 125.48(19)
C3 C2 H2 117.3
O1 C2 H2 117.3
C2 C3 C4 119.50(18)
C2 C3 C10 121.08(19)
C4 C3 C10 119.42(18)
O2 C4 C3 122.79(18)
O2 C4 C5 122.13(18)
C3 C4 C5 115.08(17)
C1 C5 C6 118.21(18)
C1 C5 C4 120.18(18)
C6 C5 C4 121.60(18)
C7 C6 C5 121.0(2)
C7 C6 H6 119.5
C5 C6 H6 119.5
C6 C7 C8 119.5(2)
C6 C7 H7 120.2
C8 C7 H7 120.2
C9 C8 C7 121.2(2)
C9 C8 H8 119.4
C7 C8 H8 119.4
C8 C9 C1 118.4(2)
C8 C9 H9 120.8
C1 C9 H9 120.8
C3 C10 C11 115.84(17)
C3 C10 H10A 108.3
C11 C10 H10A 108.3
C3 C10 H10B 108.3
C11 C10 H10B 108.3
H10A C10 H10B 107.4
C16 C11 C12 118.41(18)
C16 C11 C10 122.68(18)
C12 C11 C10 118.86(18)
C13 C12 C11 121.51(19)
C13 C12 H12 119.2
C11 C12 H12 119.2
C12 C13 C14 118.41(18)
C12 C13 H13 120.8
C14 C13 H13 120.8
C15 C14 C13 122.27(19)
C15 C14 N1 119.37(18)
C13 C14 N1 118.35(17)
C14 C15 C16 118.37(19)
C14 C15 H15 120.8
C16 C15 H15 120.8
C11 C16 C15 121.03(18)
C11 C16 H16 119.5
C15 C16 H16 119.5

loop_
_geom_bond_atom_site_label_1
_geom_bond_atom_site_label_2
_geom_bond_distance
O1 C2 1.356(3)
O1 C1 1.379(3)
O2 C4 1.243(2)
O3 N1 1.227(2)
O4 N1 1.228(2)
N1 C14 1.472(3)
C1 C5 1.394(3)
C1 C9 1.397(3)
C2 C3 1.350(3)
C2 H2 0.9500
C3 C4 1.453(3)
C3 C10 1.511(3)
C4 C5 1.473(3)
C5 C6 1.403(3)
C6 C7 1.379(3)
C6 H6 0.9500
C7 C8 1.396(3)
C7 H7 0.9500
C8 C9 1.385(3)
C8 H8 0.9500
C9 H9 0.9500
C10 C11 1.519(3)
C10 H10A 0.9900
C10 H10B 0.9900
C11 C16 1.393(3)
C11 C12 1.406(3)
C12 C13 1.376(3)
C12 H12 0.9500
C13 C14 1.387(3)
C13 H13 0.9500
C14 C15 1.385(3)
C15 C16 1.394(3)
C15 H15 0.9500
C16 H16 0.9500

loop_
_geom_hbond_atom_site_label_D
_geom_hbond_atom_site_label_H
_geom_hbond_atom_site_label_A
_geom_hbond_site_symmetry_A
_geom_hbond_distance_DH
_geom_hbond_distance_HA
_geom_hbond_distance_DA
_geom_hbond_angle_DHA
_geom_hbond_publ_flag
C2 H2 O2 2_645 0.95 2.38 3.322(3) 170 y
C7 H7 O3 4_575 0.95 2.56 3.491(3) 166 y
C9 H9 O4 2_745 0.95 2.42 3.355(3) 167 y
C13 H13 O3 3_666 0.95 2.53 3.382(3) 149 y
C16 H16 O2 1_655 0.95 2.46 3.378(3) 163 y

loop_
_geom_torsion_atom_site_label_1
_geom_torsion_atom_site_label_2
_geom_torsion_atom_site_label_3
_geom_torsion_atom_site_label_4
_geom_torsion
C2 O1 C1 C5 1.8(3)
C2 O1 C1 C9 -178.58(19)
C1 O1 C2 C3 -1.4(3)
O1 C2 C3 C4 -0.9(3)
O1 C2 C3 C10 178.39(19)
C2 C3 C4 O2 -177.5(2)
C10 C3 C4 O2 3.2(3)
C2 C3 C4 C5 2.6(3)
C10 C3 C4 C5 -176.76(17)
O1 C1 C5 C6 179.24(18)
C9 C1 C5 C6 -0.3(3)
O1 C1 C5 C4 -0.1(3)
C9 C1 C5 C4 -179.63(19)
O2 C4 C5 C1 177.96(19)
C3 C4 C5 C1 -2.1(3)
O2 C4 C5 C6 -1.3(3)
C3 C4 C5 C6 178.63(18)
C1 C5 C6 C7 -0.1(3)
C4 C5 C6 C7 179.1(2)
C5 C6 C7 C8 0.4(3)
C6 C7 C8 C9 -0.2(4)
C7 C8 C9 C1 -0.3(4)
O1 C1 C9 C8 -179.1(2)
C5 C1 C9 C8 0.5(3)
C2 C3 C10 C11 107.3(2)
C4 C3 C10 C11 -73.4(3)
C3 C10 C11 C16 -23.1(3)
C3 C10 C11 C12 159.7(2)
C16 C11 C12 C13 0.4(3)
C10 C11 C12 C13 177.8(2)
C11 C12 C13 C14 -0.1(3)
C12 C13 C14 C15 -0.3(3)
C12 C13 C14 N1 -179.9(2)
O3 N1 C14 C15 174.2(2)
O4 N1 C14 C15 -6.2(3)
O3 N1 C14 C13 -6.2(3)
O4 N1 C14 C13 173.4(2)
C13 C14 C15 C16 0.4(3)
N1 C14 C15 C16 179.96(19)
C12 C11 C16 C15 -0.3(3)
C10 C11 C16 C15 -177.6(2)
C14 C15 C16 C11 0.0(3)

loop_
_cod_related_entry_id
_cod_related_entry_database
_cod_related_entry_code
1 ChemSpider 9273114
